data_4514699
loop_
_publ_author_name
'Schild, Dirk J.'
'Peters, Jonas C.'

_publ_section_title
;
 Light Enhanced Fe-Mediated Nitrogen Fixation: Mechanistic Insights
 Regarding H<sub>2</sub> Elimination, HER, and NH<sub>3</sub> Generation.
;
_journal_issue 5
_journal_name_full 'ACS catalysis'
_journal_page_first 4286
_journal_page_last 4295
_journal_paper_doi 10.1021/acscatal.9b00523
_journal_volume 9
_journal_year 2019
_chemical_formula_moiety 'C30 H41 Br1.03 Fe P3'
_chemical_formula_sum 'C30 H41 Br1.02 Fe P3'
_chemical_formula_weight 632.29
_space_group_crystal_system triclinic
_space_group_IT_number 2
_space_group_name_Hall '-P 1'
_space_group_name_H-M_alt 'P -1'
_symmetry_space_group_name_Hall '-P 1'
_symmetry_space_group_name_H-M 'P -1'
_atom_sites_solution_hydrogens geom
_atom_sites_solution_primary dual
_audit_creation_date 2018-12-19
_audit_creation_method
;
Olex2 1.2
(compiled 2018.05.29 svn.r3508 for OlexSys, GUI svn.r5506)
;
_cell_angle_alpha 101.894(6)
_cell_angle_beta 96.481(6)
_cell_angle_gamma 102.236(4)
_cell_formula_units_Z 2
_cell_length_a 9.4966(10)
_cell_length_b 9.5930(8)
_cell_length_c 17.630(3)
_cell_measurement_reflns_used 1077
_cell_measurement_temperature 100(2)
_cell_measurement_theta_max 28.07
_cell_measurement_theta_min 2.69
_cell_volume 1515.2(3)
_computing_cell_refinement 'SAINT v8.37A (Bruker, 2015)'
_computing_data_reduction 'SAINT v8.37A (Bruker, 2015)'
_computing_molecular_graphics 'Olex2 (Dolomanov et al., 2009)'
_computing_publication_material 'Olex2 (Dolomanov et al., 2009)'
_computing_structure_refinement 'ShelXL (Sheldrick, 2015)'
_computing_structure_solution 'ShelXT (Sheldrick, 2015)'
_diffrn_ambient_temperature 99.97
_diffrn_measured_fraction_theta_full 0.999
_diffrn_measured_fraction_theta_max 0.998
_diffrn_measurement_device_type 'Bruker APEX-II CCD'
_diffrn_measurement_method '\f and \w scans'
_diffrn_radiation_type MoK\a
_diffrn_radiation_wavelength 0.71073
_diffrn_reflns_av_R_equivalents 0.0784
_diffrn_reflns_av_unetI/netI 0.0244
_diffrn_reflns_Laue_measured_fraction_full 0.999
_diffrn_reflns_Laue_measured_fraction_max 0.998
_diffrn_reflns_limit_h_max 12
_diffrn_reflns_limit_h_min -12
_diffrn_reflns_limit_k_max 12
_diffrn_reflns_limit_k_min -12
_diffrn_reflns_limit_l_max 22
_diffrn_reflns_limit_l_min -22
_diffrn_reflns_number 87122
_diffrn_reflns_point_group_measured_fraction_full 0.999
_diffrn_reflns_point_group_measured_fraction_max 0.998
_diffrn_reflns_theta_full 25.242
_diffrn_reflns_theta_max 27.559
_diffrn_reflns_theta_min 2.224
_diffrn_standards_number 0
_exptl_absorpt_coefficient_mu 2.025
_exptl_absorpt_correction_T_max 0.960
_exptl_absorpt_correction_T_min 0.92
_exptl_absorpt_correction_type multi-scan
_exptl_absorpt_process_details
'SADABS-2016/2 (Bruker,2016/2) was used for absorption correction. wR2(int) was 0.1244 before and 0.0956 after correction. The Ratio of minimum to maximum transmission is 0.7256. The \l/2 correction factor is Not present.''
_exptl_crystal_colour red
_exptl_crystal_colour_primary red
_exptl_crystal_density_diffrn 1.386
_exptl_crystal_description plate
_exptl_crystal_F_000 656
_exptl_crystal_size_max 0.187
_exptl_crystal_size_mid 0.163
_exptl_crystal_size_min 0.02
_refine_diff_density_max 0.526
_refine_diff_density_min -0.365
_refine_diff_density_rms 0.058
_refine_ls_extinction_method none
_refine_ls_goodness_of_fit_ref 1.061
_refine_ls_hydrogen_treatment constr
_refine_ls_matrix_type full
_refine_ls_number_parameters 343
_refine_ls_number_reflns 7004
_refine_ls_number_restraints 0
_refine_ls_restrained_S_all 1.061
_refine_ls_R_factor_all 0.0272
_refine_ls_R_factor_gt 0.0232
_refine_ls_shift/su_max 0.002
_refine_ls_shift/su_mean 0.000
_refine_ls_structure_factor_coef Fsqd
_refine_ls_weighting_details 'w=1/[\s^2^(Fo^2^)+(0.0223P)^2^+0.9157P] where P=(Fo^2^+2Fc^2^)/3'
_refine_ls_weighting_scheme calc
_refine_ls_wR_factor_gt 0.0557
_refine_ls_wR_factor_ref 0.0573
_reflns_Friedel_coverage 0.000
_reflns_number_gt 6407
_reflns_number_total 7004
_reflns_threshold_expression 'I > 2\s(I)'
_cod_data_source_file cs9b00523_si_002.cif
_cod_data_source_block p17260
_cod_database_code 4514699
_shelx_shelxl_version_number 2018/1
_shelx_space_group_comment
;
The symmetry employed for this shelxl refinement is uniquely defined
by the following loop, which should always be used as a source of
symmetry information in preference to the above space-group names.
They are only intended as comments.
;
_shelx_estimated_absorpt_t_max 0.961
_shelx_estimated_absorpt_t_min 0.703
_olex2_refinement_description
;
1. Fixed Uiso
 At 1.2 times of:
  All C(H) groups
 At 1.5 times of:
  All C(H,H,H) groups
2. Others
 Sof(Br3)=Sof(Br2)=1-FVAR(1)
 Sof(Br1)=FVAR(1)
3.a Ternary CH refined with riding coordinates:
 C20(H20), C23(H23), C14(H14), C17(H17)
3.b Aromatic/amide H refined with riding coordinates:
 C26(H26), C27(H27), C28(H28), C29(H29), C5(H5), C2(H2), C6(H6), C3(H3),
 C4(H4), C9(H9), C8(H8), C11(H11), C10(H10)
3.c Idealised Me refined as rotating group:
 C21(H21A,H21B,H21C), C19(H19A,H19B,H19C), C13(H13A,H13B,H13C), C24(H24A,H24B,
 H24C), C15(H15A,H15B,H15C), C22(H22A,H22B,H22C), C18(H18A,H18B,H18C), C16(H16A,
 H16B,H16C)
;
_olex2_submission_special_instructions 'No special instructions were received'

loop_
_space_group_symop_operation_xyz
'x, y, z'
'-x, -y, -z'

loop_
_atom_site_label
_atom_site_type_symbol
_atom_site_fract_x
_atom_site_fract_y
_atom_site_fract_z
_atom_site_U_iso_or_equiv
_atom_site_adp_type
_atom_site_occupancy
_atom_site_site_symmetry_order
_atom_site_calc_flag
_atom_site_refinement_flags_posn
_atom_site_refinement_flags_occupancy
_atom_site_disorder_assembly
_atom_site_disorder_group
Br1 Br 0.10408(2) 0.75405(2) 0.17831(2) 0.01695(5) Uani 0.9749(6) 1 d . P A 1
Fe1 Fe 0.26313(2) 0.60135(2) 0.20270(2) 0.01077(5) Uani 1 1 d . . . .
P3 P 0.50109(4) 0.66590(4) 0.18131(2) 0.01232(8) Uani 1 1 d . . . .
P2 P 0.13939(4) 0.36000(4) 0.19304(2) 0.01212(8) Uani 1 1 d . . . .
P1 P 0.36806(4) 0.58729(4) 0.32111(2) 0.01116(8) Uani 1 1 d . . . .
C26 C 0.77408(17) 0.77653(18) 0.28471(10) 0.0204(3) Uani 1 1 d . . . .
H26 H 0.814394 0.806840 0.242127 0.024 Uiso 1 1 calc R . . .
C21 C 0.71205(18) 0.5779(2) 0.08736(10) 0.0237(4) Uani 1 1 d . . . .
H21A H 0.702121 0.656378 0.060764 0.036 Uiso 1 1 calc GR . . .
H21B H 0.732750 0.496324 0.050389 0.036 Uiso 1 1 calc GR . . .
H21C H 0.792373 0.615713 0.131917 0.036 Uiso 1 1 calc GR . . .
C20 C 0.56995(16) 0.52401(17) 0.11703(9) 0.0159(3) Uani 1 1 d . . . .
H20 H 0.492928 0.478860 0.069603 0.019 Uiso 1 1 calc R . . .
C27 C 0.86300(17) 0.80032(19) 0.35667(10) 0.0236(4) Uani 1 1 d . . . .
H27 H 0.964002 0.846127 0.362978 0.028 Uiso 1 1 calc R . . .
C23 C 0.55031(17) 0.83466(17) 0.14500(10) 0.0185(3) Uani 1 1 d . . . .
H23 H 0.657242 0.857912 0.142641 0.022 Uiso 1 1 calc R . . .
C28 C 0.80487(18) 0.75750(19) 0.41910(10) 0.0227(3) Uani 1 1 d . . . .
H28 H 0.866114 0.773365 0.468098 0.027 Uiso 1 1 calc R . . .
C25 C 0.62558(16) 0.70821(17) 0.27473(9) 0.0149(3) Uani 1 1 d . . . .
C19 C 0.58364(18) 0.40236(18) 0.15935(10) 0.0197(3) Uani 1 1 d . . . .
H19A H 0.667224 0.438469 0.202169 0.030 Uiso 1 1 calc GR . . .
H19B H 0.598270 0.317563 0.122103 0.030 Uiso 1 1 calc GR . . .
H19C H 0.494204 0.373046 0.180894 0.030 Uiso 1 1 calc GR . . .
C29 C 0.65724(17) 0.69141(17) 0.41029(9) 0.0184(3) Uani 1 1 d . . . .
H29 H 0.617644 0.663348 0.453570 0.022 Uiso 1 1 calc R . . .
C13 C -0.03271(18) 0.4619(2) 0.29969(10) 0.0236(4) Uani 1 1 d . . . .
H13A H 0.018195 0.427331 0.340930 0.035 Uiso 1 1 calc GR . . .
H13B H -0.130873 0.466005 0.310602 0.035 Uiso 1 1 calc GR . . .
H13C H 0.022001 0.560110 0.298544 0.035 Uiso 1 1 calc GR . . .
C14 C -0.04428(16) 0.35686(17) 0.22054(10) 0.0174(3) Uani 1 1 d . . . .
H14 H -0.099082 0.394651 0.180624 0.021 Uiso 1 1 calc R . . .
C24 C 0.51530(18) 0.96185(18) 0.20132(11) 0.0234(3) Uani 1 1 d . . . .
H24A H 0.411642 0.937002 0.206092 0.035 Uiso 1 1 calc GR . . .
H24B H 0.536775 1.050362 0.180949 0.035 Uiso 1 1 calc GR . . .
H24C H 0.575009 0.979801 0.253063 0.035 Uiso 1 1 calc GR . . .
C30 C 0.56619(16) 0.66576(16) 0.33812(9) 0.0140(3) Uani 1 1 d . . . .
C5 C 0.1967(2) 0.6635(2) 0.52737(10) 0.0266(4) Uani 1 1 d . . . .
H5 H 0.146164 0.608361 0.559298 0.032 Uiso 1 1 calc R . . .
C2 C 0.34463(17) 0.82351(18) 0.43484(9) 0.0183(3) Uani 1 1 d . . . .
H2 H 0.396055 0.879422 0.403538 0.022 Uiso 1 1 calc R . . .
C6 C 0.24624(18) 0.59144(18) 0.46287(9) 0.0197(3) Uani 1 1 d . . . .
H6 H 0.229666 0.487521 0.451139 0.024 Uiso 1 1 calc R . . .
C12 C 0.23402(16) 0.29152(16) 0.26864(9) 0.0138(3) Uani 1 1 d . . . .
C15 C -0.13676(19) 0.2055(2) 0.22044(13) 0.0324(4) Uani 1 1 d . . . .
H15A H -0.153691 0.141500 0.167563 0.049 Uiso 1 1 calc GR . . .
H15B H -0.230668 0.215319 0.236078 0.049 Uiso 1 1 calc GR . . .
H15C H -0.085227 0.162791 0.257598 0.049 Uiso 1 1 calc GR . . .
C22 C 0.4642(2) 0.8101(2) 0.06260(10) 0.0254(4) Uani 1 1 d . . . .
H22A H 0.487264 0.727919 0.027181 0.038 Uiso 1 1 calc GR . . .
H22B H 0.490977 0.899140 0.043111 0.038 Uiso 1 1 calc GR . . .
H22C H 0.359383 0.787598 0.064742 0.038 Uiso 1 1 calc GR . . .
C18 C 0.23629(19) 0.17462(19) 0.07656(10) 0.0241(4) Uani 1 1 d . . . .
H18A H 0.295893 0.263282 0.066203 0.036 Uiso 1 1 calc GR . . .
H18B H 0.210380 0.096108 0.028360 0.036 Uiso 1 1 calc GR . . .
H18C H 0.291835 0.143485 0.117588 0.036 Uiso 1 1 calc GR . . .
C3 C 0.29490(19) 0.89468(19) 0.49933(10) 0.0243(4) Uani 1 1 d . . . .
H3 H 0.312155 0.998666 0.511896 0.029 Uiso 1 1 calc R . . .
C4 C 0.2200(2) 0.8144(2) 0.54552(10) 0.0280(4) Uani 1 1 d . . . .
H4 H 0.184978 0.862893 0.589444 0.034 Uiso 1 1 calc R . . .
C9 C 0.39493(19) 0.19822(18) 0.38242(10) 0.0216(3) Uani 1 1 d . . . .
H9 H 0.450790 0.166319 0.420658 0.026 Uiso 1 1 calc R . . .
C8 C 0.42401(18) 0.34595(18) 0.38127(9) 0.0188(3) Uani 1 1 d . . . .
H8 H 0.499573 0.414657 0.418978 0.023 Uiso 1 1 calc R . . .
C11 C 0.20505(18) 0.14376(17) 0.27093(9) 0.0181(3) Uani 1 1 d . . . .
H11 H 0.130230 0.074122 0.233205 0.022 Uiso 1 1 calc R . . .
C1 C 0.32017(16) 0.67040(17) 0.41517(9) 0.0143(3) Uani 1 1 d . . . .
C7 C 0.34336(16) 0.39417(16) 0.32533(9) 0.0134(3) Uani 1 1 d . . . .
C10 C 0.28462(19) 0.09760(18) 0.32788(10) 0.0205(3) Uani 1 1 d . . . .
H10 H 0.263334 -0.003028 0.329384 0.025 Uiso 1 1 calc R . . .
C17 C 0.09728(17) 0.20733(17) 0.10387(9) 0.0186(3) Uani 1 1 d . . . .
H17 H 0.039806 0.117337 0.116514 0.022 Uiso 1 1 calc R . . .
C16 C 0.0031(2) 0.2476(2) 0.03896(10) 0.0280(4) Uani 1 1 d . . . .
H16A H -0.091500 0.254118 0.054644 0.042 Uiso 1 1 calc GR . . .
H16B H -0.012168 0.171894 -0.009928 0.042 Uiso 1 1 calc GR . . .
H16C H 0.052872 0.342470 0.030731 0.042 Uiso 1 1 calc GR . . .
Br3 Br 0.1287(7) 0.7645(7) 0.2450(5) 0.030(2) Uani 0.0251(6) 1 d . P A 2
Br2 Br 0.1779(10) 0.5584(10) 0.0684(5) 0.036(2) Uani 0.0251(6) 1 d . P A 2

loop_
_atom_site_aniso_label
_atom_site_aniso_U_11
_atom_site_aniso_U_22
_atom_site_aniso_U_33
_atom_site_aniso_U_23
_atom_site_aniso_U_13
_atom_site_aniso_U_12
Br1 0.01130(8) 0.01476(8) 0.02505(10) 0.00626(6) -0.00082(6) 0.00419(5)
Fe1 0.00819(10) 0.01324(10) 0.01088(10) 0.00453(8) 0.00019(7) 0.00167(7)
P3 0.00918(16) 0.01514(18) 0.01202(18) 0.00346(14) 0.00117(13) 0.00162(13)
P2 0.01016(16) 0.01304(18) 0.01247(18) 0.00436(14) -0.00125(13) 0.00162(13)
P1 0.01076(17) 0.01304(17) 0.00963(17) 0.00312(14) 0.00003(13) 0.00323(13)
C26 0.0122(7) 0.0232(8) 0.0227(8) 0.0012(7) 0.0017(6) 0.0023(6)
C21 0.0166(8) 0.0305(9) 0.0240(9) 0.0038(7) 0.0085(7) 0.0056(7)
C20 0.0126(7) 0.0202(8) 0.0143(7) 0.0022(6) 0.0018(5) 0.0047(6)
C27 0.0104(7) 0.0254(9) 0.0289(9) -0.0023(7) -0.0029(6) 0.0028(6)
C23 0.0144(7) 0.0180(7) 0.0238(8) 0.0091(6) 0.0051(6) 0.0001(6)
C28 0.0176(8) 0.0246(8) 0.0195(8) -0.0048(7) -0.0086(6) 0.0074(6)
C25 0.0111(7) 0.0164(7) 0.0152(7) 0.0005(6) -0.0007(5) 0.0035(5)
C19 0.0191(8) 0.0208(8) 0.0200(8) 0.0031(6) 0.0015(6) 0.0093(6)
C29 0.0189(8) 0.0195(8) 0.0145(7) -0.0003(6) -0.0030(6) 0.0074(6)
C13 0.0157(7) 0.0354(10) 0.0216(8) 0.0091(7) 0.0070(6) 0.0061(7)
C14 0.0102(7) 0.0198(8) 0.0231(8) 0.0095(6) 0.0009(6) 0.0020(6)
C24 0.0203(8) 0.0157(8) 0.0320(9) 0.0052(7) 0.0037(7) 0.0001(6)
C30 0.0110(7) 0.0150(7) 0.0138(7) -0.0004(6) -0.0014(5) 0.0040(5)
C5 0.0283(9) 0.0368(10) 0.0163(8) 0.0079(7) 0.0082(7) 0.0073(8)
C2 0.0198(8) 0.0199(8) 0.0166(8) 0.0057(6) 0.0012(6) 0.0076(6)
C6 0.0223(8) 0.0220(8) 0.0150(8) 0.0052(6) 0.0025(6) 0.0055(6)
C12 0.0144(7) 0.0157(7) 0.0129(7) 0.0052(6) 0.0020(5) 0.0055(6)
C15 0.0174(8) 0.0270(9) 0.0537(13) 0.0160(9) 0.0097(8) -0.0011(7)
C22 0.0264(9) 0.0300(9) 0.0239(9) 0.0147(7) 0.0058(7) 0.0067(7)
C18 0.0260(9) 0.0243(9) 0.0177(8) -0.0019(7) 0.0024(7) 0.0044(7)
C3 0.0280(9) 0.0227(8) 0.0216(9) -0.0006(7) 0.0002(7) 0.0127(7)
C4 0.0291(9) 0.0378(10) 0.0177(8) -0.0009(7) 0.0068(7) 0.0153(8)
C9 0.0289(9) 0.0231(8) 0.0163(8) 0.0072(6) -0.0003(6) 0.0136(7)
C8 0.0218(8) 0.0204(8) 0.0134(7) 0.0030(6) -0.0023(6) 0.0072(6)
C11 0.0203(8) 0.0162(7) 0.0178(8) 0.0052(6) 0.0001(6) 0.0045(6)
C1 0.0144(7) 0.0176(7) 0.0113(7) 0.0031(6) -0.0007(5) 0.0066(6)
C7 0.0148(7) 0.0148(7) 0.0117(7) 0.0037(6) 0.0029(5) 0.0053(5)
C10 0.0288(9) 0.0158(7) 0.0200(8) 0.0071(6) 0.0024(7) 0.0099(6)
C17 0.0196(8) 0.0167(7) 0.0153(7) 0.0020(6) -0.0017(6) -0.0003(6)
C16 0.0281(9) 0.0326(10) 0.0177(8) 0.0043(7) -0.0081(7) 0.0031(7)
Br3 0.010(3) 0.007(3) 0.070(7) 0.008(3) -0.001(3) 0.003(2)
Br2 0.044(5) 0.043(5) 0.026(4) 0.017(3) -0.002(3) 0.014(4)

loop_
_atom_type_symbol
_atom_type_description
_atom_type_scat_dispersion_real
_atom_type_scat_dispersion_imag
_atom_type_scat_source
C C 0.0033 0.0016 'International Tables Vol C Tables 4.2.6.8 and 6.1.1.4'
H H 0.0000 0.0000 'International Tables Vol C Tables 4.2.6.8 and 6.1.1.4'
Br Br -0.2901 2.4595 'International Tables Vol C Tables 4.2.6.8 and 6.1.1.4'
Fe Fe 0.3463 0.8444 'International Tables Vol C Tables 4.2.6.8 and 6.1.1.4'
P P 0.1023 0.0942 'International Tables Vol C Tables 4.2.6.8 and 6.1.1.4'

loop_
_geom_angle_atom_site_label_1
_geom_angle_atom_site_label_2
_geom_angle_atom_site_label_3
_geom_angle
P3 Fe1 Br1 118.648(15)
P3 Fe1 P2 123.034(16)
P3 Fe1 Br2 90.5(2)
P2 Fe1 Br1 112.967(14)
P2 Fe1 Br2 86.5(2)
P1 Fe1 Br1 126.535(15)
P1 Fe1 P3 83.948(17)
P1 Fe1 P2 84.208(16)
P1 Fe1 Br3 98.1(2)
P1 Fe1 Br2 164.2(2)
Br3 Fe1 P3 124.64(16)
Br3 Fe1 P2 112.15(16)
Br3 Fe1 Br2 97.2(3)
C20 P3 Fe1 117.47(5)
C23 P3 Fe1 115.73(5)
C23 P3 C20 106.10(7)
C25 P3 Fe1 109.39(5)
C25 P3 C20 103.11(7)
C25 P3 C23 103.44(7)
C14 P2 Fe1 109.38(5)
C12 P2 Fe1 108.08(5)
C12 P2 C14 104.48(7)
C12 P2 C17 104.67(7)
C17 P2 Fe1 126.25(5)
C17 P2 C14 101.99(7)
C30 P1 Fe1 111.27(5)
C1 P1 Fe1 124.52(5)
C1 P1 C30 101.06(7)
C7 P1 Fe1 109.82(5)
C7 P1 C30 106.23(7)
C7 P1 C1 102.29(7)
C27 C26 H26 119.9
C27 C26 C25 120.29(16)
C25 C26 H26 119.9
H21A C21 H21B 109.5
H21A C21 H21C 109.5
H21B C21 H21C 109.5
C20 C21 H21A 109.5
C20 C21 H21B 109.5
C20 C21 H21C 109.5
P3 C20 H20 106.8
C21 C20 P3 116.56(11)
C21 C20 H20 106.8
C19 C20 P3 108.96(11)
C19 C20 C21 110.29(13)
C19 C20 H20 106.8
C26 C27 H27 119.9
C28 C27 C26 120.18(15)
C28 C27 H27 119.9
P3 C23 H23 109.3
C24 C23 P3 109.23(11)
C24 C23 H23 109.3
C24 C23 C22 110.34(14)
C22 C23 P3 109.42(11)
C22 C23 H23 109.3
C27 C28 H28 119.9
C27 C28 C29 120.11(15)
C29 C28 H28 119.9
C26 C25 P3 123.53(12)
C26 C25 C30 119.62(14)
C30 C25 P3 116.83(11)
C20 C19 H19A 109.5
C20 C19 H19B 109.5
C20 C19 H19C 109.5
H19A C19 H19B 109.5
H19A C19 H19C 109.5
H19B C19 H19C 109.5
C28 C29 H29 119.7
C28 C29 C30 120.50(15)
C30 C29 H29 119.7
H13A C13 H13B 109.5
H13A C13 H13C 109.5
H13B C13 H13C 109.5
C14 C13 H13A 109.5
C14 C13 H13B 109.5
C14 C13 H13C 109.5
P2 C14 H14 106.8
C13 C14 P2 110.82(11)
C13 C14 H14 106.8
C13 C14 C15 109.72(14)
C15 C14 P2 115.55(12)
C15 C14 H14 106.8
C23 C24 H24A 109.5
C23 C24 H24B 109.5
C23 C24 H24C 109.5
H24A C24 H24B 109.5
H24A C24 H24C 109.5
H24B C24 H24C 109.5
C25 C30 P1 116.44(11)
C29 C30 P1 124.19(12)
C29 C30 C25 119.29(14)
C6 C5 H5 119.7
C4 C5 H5 119.7
C4 C5 C6 120.61(16)
C3 C2 H2 119.5
C3 C2 C1 120.92(15)
C1 C2 H2 119.5
C5 C6 H6 119.7
C5 C6 C1 120.53(16)
C1 C6 H6 119.7
C11 C12 P2 123.25(12)
C11 C12 C7 119.38(13)
C7 C12 P2 117.35(11)
C14 C15 H15A 109.5
C14 C15 H15B 109.5
C14 C15 H15C 109.5
H15A C15 H15B 109.5
H15A C15 H15C 109.5
H15B C15 H15C 109.5
C23 C22 H22A 109.5
C23 C22 H22B 109.5
C23 C22 H22C 109.5
H22A C22 H22B 109.5
H22A C22 H22C 109.5
H22B C22 H22C 109.5
H18A C18 H18B 109.5
H18A C18 H18C 109.5
H18B C18 H18C 109.5
C17 C18 H18A 109.5
C17 C18 H18B 109.5
C17 C18 H18C 109.5
C2 C3 H3 120.0
C4 C3 C2 120.08(16)
C4 C3 H3 120.0
C5 C4 C3 119.63(16)
C5 C4 H4 120.2
C3 C4 H4 120.2
C8 C9 H9 120.0
C10 C9 H9 120.0
C10 C9 C8 120.01(15)
C9 C8 H8 119.7
C9 C8 C7 120.61(15)
C7 C8 H8 119.7
C12 C11 H11 119.7
C10 C11 C12 120.59(15)
C10 C11 H11 119.7
C2 C1 P1 116.78(12)
C6 C1 P1 124.52(12)
C6 C1 C2 118.23(14)
C12 C7 P1 116.56(11)
C8 C7 P1 124.05(12)
C8 C7 C12 119.39(14)
C9 C10 C11 119.99(15)
C9 C10 H10 120.0
C11 C10 H10 120.0
P2 C17 H17 108.6
C18 C17 P2 111.50(11)
C18 C17 H17 108.6
C18 C17 C16 110.81(14)
C16 C17 P2 108.76(12)
C16 C17 H17 108.6
C17 C16 H16A 109.5
C17 C16 H16B 109.5
C17 C16 H16C 109.5
H16A C16 H16B 109.5
H16A C16 H16C 109.5
H16B C16 H16C 109.5

loop_
_geom_bond_atom_site_label_1
_geom_bond_atom_site_label_2
_geom_bond_distance
Br1 Fe1 2.3797(3)
Fe1 P3 2.3082(5)
Fe1 P2 2.3258(5)
Fe1 P1 2.2523(5)
Fe1 Br3 2.284(7)
Fe1 Br2 2.336(8)
P3 C20 1.8637(16)
P3 C23 1.8502(16)
P3 C25 1.8321(15)
P2 C14 1.8582(16)
P2 C12 1.8321(15)
P2 C17 1.8539(16)
P1 C30 1.8374(15)
P1 C1 1.8361(16)
P1 C7 1.8355(15)
C26 H26 0.9500
C26 C27 1.390(2)
C26 C25 1.398(2)
C21 H21A 0.9800
C21 H21B 0.9800
C21 H21C 0.9800
C21 C20 1.529(2)
C20 H20 1.0000
C20 C19 1.529(2)
C27 H27 0.9500
C27 C28 1.383(3)
C23 H23 1.0000
C23 C24 1.527(2)
C23 C22 1.531(2)
C28 H28 0.9500
C28 C29 1.388(2)
C25 C30 1.402(2)
C19 H19A 0.9800
C19 H19B 0.9800
C19 H19C 0.9800
C29 H29 0.9500
C29 C30 1.400(2)
C13 H13A 0.9800
C13 H13B 0.9800
C13 H13C 0.9800
C13 C14 1.521(2)
C14 H14 1.0000
C14 C15 1.529(2)
C24 H24A 0.9800
C24 H24B 0.9800
C24 H24C 0.9800
C5 H5 0.9500
C5 C6 1.388(2)
C5 C4 1.380(3)
C2 H2 0.9500
C2 C3 1.386(2)
C2 C1 1.400(2)
C6 H6 0.9500
C6 C1 1.394(2)
C12 C11 1.395(2)
C12 C7 1.405(2)
C15 H15A 0.9800
C15 H15B 0.9800
C15 H15C 0.9800
C22 H22A 0.9800
C22 H22B 0.9800
C22 H22C 0.9800
C18 H18A 0.9800
C18 H18B 0.9800
C18 H18C 0.9800
C18 C17 1.526(2)
C3 H3 0.9500
C3 C4 1.385(3)
C4 H4 0.9500
C9 H9 0.9500
C9 C8 1.390(2)
C9 C10 1.384(2)
C8 H8 0.9500
C8 C7 1.393(2)
C11 H11 0.9500
C11 C10 1.389(2)
C10 H10 0.9500
C17 H17 1.0000
C17 C16 1.535(2)
C16 H16A 0.9800
C16 H16B 0.9800
C16 H16C 0.9800

loop_
_geom_torsion_atom_site_label_1
_geom_torsion_atom_site_label_2
_geom_torsion_atom_site_label_3
_geom_torsion_atom_site_label_4
_geom_torsion
Fe1 P3 C20 C21 165.57(10)
Fe1 P3 C20 C19 -68.87(11)
Fe1 P3 C23 C24 55.12(12)
Fe1 P3 C23 C22 -65.76(12)
Fe1 P3 C25 C26 -167.75(12)
Fe1 P3 C25 C30 13.58(13)
Fe1 P2 C14 C13 -51.92(12)
Fe1 P2 C14 C15 -177.50(12)
Fe1 P2 C12 C11 -168.39(12)
Fe1 P2 C12 C7 9.91(13)
Fe1 P2 C17 C18 62.70(13)
Fe1 P2 C17 C16 -59.79(13)
Fe1 P1 C30 C25 -6.19(13)
Fe1 P1 C30 C29 170.56(12)
Fe1 P1 C1 C2 -62.59(13)
Fe1 P1 C1 C6 109.44(13)
Fe1 P1 C7 C12 -17.69(13)
Fe1 P1 C7 C8 163.35(12)
P3 C25 C30 P1 -4.96(16)
P3 C25 C30 C29 178.12(12)
P2 C12 C11 C10 177.34(13)
P2 C12 C7 P1 4.64(16)
P2 C12 C7 C8 -176.35(12)
C26 C27 C28 C29 -0.4(3)
C26 C25 C30 P1 176.32(12)
C26 C25 C30 C29 -0.6(2)
C20 P3 C23 C24 -172.65(11)
C20 P3 C23 C22 66.46(13)
C20 P3 C25 C26 66.51(15)
C20 P3 C25 C30 -112.15(12)
C27 C26 C25 P3 -177.64(13)
C27 C26 C25 C30 1.0(2)
C27 C28 C29 C30 0.8(2)
C23 P3 C20 C21 34.32(14)
C23 P3 C20 C19 159.88(10)
C23 P3 C25 C26 -43.88(15)
C23 P3 C25 C30 137.46(12)
C28 C29 C30 P1 -176.95(12)
C28 C29 C30 C25 -0.3(2)
C25 P3 C20 C21 -74.08(13)
C25 P3 C20 C19 51.48(12)
C25 P3 C23 C24 -64.49(12)
C25 P3 C23 C22 174.63(11)
C25 C26 C27 C28 -0.5(3)
C14 P2 C12 C11 75.19(14)
C14 P2 C12 C7 -106.51(12)
C14 P2 C17 C18 -172.10(12)
C14 P2 C17 C16 65.41(13)
C30 P1 C1 C2 63.07(13)
C30 P1 C1 C6 -124.89(14)
C30 P1 C7 C12 -138.12(12)
C30 P1 C7 C8 42.92(15)
C5 C6 C1 P1 -170.98(13)
C5 C6 C1 C2 0.9(2)
C2 C3 C4 C5 0.6(3)
C6 C5 C4 C3 -0.6(3)
C12 P2 C14 C13 63.59(13)
C12 P2 C14 C15 -61.99(14)
C12 P2 C17 C18 -63.45(13)
C12 P2 C17 C16 174.07(11)
C12 C11 C10 C9 -0.8(3)
C3 C2 C1 P1 171.64(12)
C3 C2 C1 C6 -0.9(2)
C4 C5 C6 C1 -0.2(3)
C9 C8 C7 P1 177.49(13)
C9 C8 C7 C12 -1.4(2)
C8 C9 C10 C11 1.4(3)
C11 C12 C7 P1 -176.99(12)
C11 C12 C7 C8 2.0(2)
C1 P1 C30 C25 -140.27(12)
C1 P1 C30 C29 36.48(15)
C1 P1 C7 C12 116.34(12)
C1 P1 C7 C8 -62.62(15)
C1 C2 C3 C4 0.1(3)
C7 P1 C30 C25 113.30(12)
C7 P1 C30 C29 -69.95(14)
C7 P1 C1 C2 172.58(12)
C7 P1 C1 C6 -15.38(15)
C7 C12 C11 C10 -0.9(2)
C10 C9 C8 C7 -0.3(3)
C17 P2 C14 C13 172.39(11)
C17 P2 C14 C15 46.81(14)
C17 P2 C12 C11 -31.63(15)
C17 P2 C12 C7 146.67(12)
